data_1554380
loop_
_publ_author_name
'Wei, Qinghua'
'Ma, Xiaochu'
'Chen, Jianghui'
'Niu, Li'
'Yang, Xi'
'Xia, Fei'
'Liu, Shunying'

_publ_section_title
;
 A triple-functionalised metal centre-catalyzed enantioselective
 multicomponent reaction
;
_journal_issue 19
_journal_name_full 'Organic Chemistry Frontiers'
_journal_page_first 2799
_journal_paper_doi 10.1039/C8QO00703A
_journal_volume 5
_journal_year 2018
_chemical_absolute_configuration ad
_chemical_formula_sum 'C29 H28 Cl N3 O7'
_chemical_formula_weight 565.99
_space_group_IT_number 19
_space_group_name_Hall 'P 2ac 2ab'
_space_group_name_H-M_alt 'P 21 21 21'
_symmetry_cell_setting orthorhombic
_symmetry_space_group_name_H-M 'P 21 21 21'
_atom_sites_solution_hydrogens geom
_atom_sites_solution_primary direct
_atom_sites_solution_secondary difmap
_audit_creation_method SHELXL-97
_audit_update_record
;
2017-07-14 deposited with the CCDC.
2018-08-20 downloaded from the CCDC.
;
_cell_angle_alpha 90.00
_cell_angle_beta 90.00
_cell_angle_gamma 90.00
_cell_formula_units_Z 4
_cell_length_a 8.6110(12)
_cell_length_b 11.3415(15)
_cell_length_c 28.819(4)
_cell_measurement_temperature 296(2)
_cell_volume 2814.5(7)
_computing_structure_refinement 'SHELXL-97 (Sheldrick, 2008)'
_computing_structure_solution 'SHELXS-97 (Sheldrick, 2008)'
_diffrn_ambient_temperature 296(2)
_diffrn_measured_fraction_theta_full 0.999
_diffrn_measured_fraction_theta_max 0.999
_diffrn_radiation_monochromator graphite
_diffrn_radiation_source 'fine-focus sealed tube'
_diffrn_radiation_type MoK\a
_diffrn_radiation_wavelength 0.71073
_diffrn_reflns_av_R_equivalents 0.1139
_diffrn_reflns_av_sigmaI/netI 0.0752
_diffrn_reflns_limit_h_max 9
_diffrn_reflns_limit_h_min -10
_diffrn_reflns_limit_k_max 12
_diffrn_reflns_limit_k_min -13
_diffrn_reflns_limit_l_max 34
_diffrn_reflns_limit_l_min -34
_diffrn_reflns_number 33198
_diffrn_reflns_theta_full 25.00
_diffrn_reflns_theta_max 25.00
_diffrn_reflns_theta_min 1.93
_exptl_absorpt_coefficient_mu 0.187
_exptl_absorpt_correction_T_max 0.9870
_exptl_absorpt_correction_T_min 0.9189
_exptl_absorpt_correction_type multi-scan
_exptl_absorpt_process_details sadabs
_exptl_crystal_colour colorless
_exptl_crystal_density_diffrn 1.336
_exptl_crystal_density_method 'not measured'
_exptl_crystal_description block
_exptl_crystal_F_000 1184
_exptl_crystal_size_max 0.46
_exptl_crystal_size_mid 0.15
_exptl_crystal_size_min 0.07
_refine_diff_density_max 0.313
_refine_diff_density_min -0.188
_refine_diff_density_rms 0.037
_refine_ls_abs_structure_details 'Flack H D (1983), Acta Cryst. A39, 876-881'
_refine_ls_abs_structure_Flack 0.02(14)
_refine_ls_extinction_method none
_refine_ls_goodness_of_fit_ref 1.002
_refine_ls_hydrogen_treatment constr
_refine_ls_matrix_type full
_refine_ls_number_parameters 361
_refine_ls_number_reflns 4955
_refine_ls_number_restraints 14
_refine_ls_restrained_S_all 1.003
_refine_ls_R_factor_all 0.1382
_refine_ls_R_factor_gt 0.0564
_refine_ls_shift/su_max 0.000
_refine_ls_shift/su_mean 0.000
_refine_ls_structure_factor_coef Fsqd
_refine_ls_weighting_details 'calc w=1/[\s^2^(Fo^2^)+(0.0520P)^2^+1.0996P] where P=(Fo^2^+2Fc^2^)/3'
_refine_ls_weighting_scheme calc
_refine_ls_wR_factor_gt 0.1135
_refine_ls_wR_factor_ref 0.1486
_reflns_number_gt 2604
_reflns_number_total 4955
_reflns_threshold_expression >2sigma(I)
_cod_data_source_file c8qo00703a2.cif
_cod_data_source_block z
_cod_depositor_comments
;
The following automatic conversions were performed:

data item '_symmetry_cell_setting' value 'Orthorhombic' was changed
to 'orthorhombic' in accordance with the
/home/saulius/struct/COD-crude-data/automatic-downloads/DataCite-retrospective/RSC/depositions/lib/dictionaries/cif_core.dic
dictionary named 'cif_core.dic' version 2.4.2 last updated on
2011-04-26.

Automatic conversion script
Id: cif_fix_values 6909 2019-04-08 15:41:33Z antanas 
;
_cod_original_sg_symbol_H-M P2(1)2(1)2(1)
_cod_database_code 1554380

loop_
_symmetry_equiv_pos_as_xyz
'x, y, z'
'-x+1/2, -y, z+1/2'
'-x, y+1/2, -z+1/2'
'x+1/2, -y+1/2, -z'

loop_
_atom_site_label
_atom_site_type_symbol
_atom_site_fract_x
_atom_site_fract_y
_atom_site_fract_z
_atom_site_U_iso_or_equiv
_atom_site_adp_type
_atom_site_occupancy
_atom_site_symmetry_multiplicity
_atom_site_calc_flag
_atom_site_refinement_flags
Cl1 Cl 0.7146(2) 0.28512(16) 0.25215(5) 0.1171(7) Uani 1 1 d .
O1 O 0.5310(5) -0.1519(4) 0.45576(13) 0.1133(17) Uani 1 1 d .
O2 O 0.7336(4) -0.1493(3) 0.40952(11) 0.0704(10) Uani 1 1 d .
O3 O 0.2666(7) -0.3603(4) 0.3667(2) 0.169(3) Uani 1 1 d .
O4 O 0.4982(6) -0.3292(3) 0.35504(14) 0.0952(13) Uani 1 1 d .
O5 O 0.1290(5) 0.1215(3) 0.54491(13) 0.0967(13) Uani 1 1 d .
O6 O 0.2767(4) -0.0018(3) 0.50528(10) 0.0748(10) Uani 1 1 d .
O7 O 0.2230(4) 0.0308(3) 0.32599(12) 0.0769(10) Uani 1 1 d .
N1 N 0.3746(7) -0.2966(4) 0.36716(18) 0.0824(14) Uani 1 1 d .
N2 N 0.4488(5) 0.1201(3) 0.30270(12) 0.0600(11) Uani 1 1 d .
N3 N 0.3674(4) 0.0647(3) 0.42051(12) 0.0550(10) Uani 1 1 d .
H3B H 0.3651 0.0109 0.4415 0.066 Uiso 1 1 calc R
C1 C 0.1899(7) 0.2548(6) 0.21395(19) 0.0908(19) Uani 1 1 d .
H1A H 0.1756 0.1890 0.1952 0.109 Uiso 1 1 calc R
C2 C 0.1019(8) 0.3553(9) 0.2062(3) 0.113(3) Uani 1 1 d .
H2A H 0.0311 0.3568 0.1818 0.135 Uiso 1 1 calc R
C3 C 0.1179(9) 0.4489(8) 0.2331(3) 0.109(2) Uani 1 1 d .
H3A H 0.0550 0.5145 0.2285 0.130 Uiso 1 1 calc R
C4 C 0.2252(9) 0.4501(6) 0.2675(2) 0.109(2) Uani 1 1 d .
H4A H 0.2372 0.5166 0.2861 0.131 Uiso 1 1 calc R
C5 C 0.3178(8) 0.3505(6) 0.2748(2) 0.103(2) Uani 1 1 d .
H5A H 0.3942 0.3519 0.2976 0.123 Uiso 1 1 calc R
C6 C 0.2969(6) 0.2510(5) 0.24863(16) 0.0687(14) Uani 1 1 d .
C7 C 0.3930(7) 0.1411(5) 0.25471(16) 0.0811(17) Uani 1 1 d .
H7A H 0.3317 0.0737 0.2450 0.097 Uiso 1 1 calc R
H7B H 0.4824 0.1460 0.2343 0.097 Uiso 1 1 calc R
C8 C 0.5912(6) 0.1529(4) 0.32308(15) 0.0550(12) Uani 1 1 d .
C9 C 0.7140(7) 0.2194(5) 0.30664(17) 0.0728(15) Uani 1 1 d .
C10 C 0.8410(7) 0.2370(5) 0.3344(2) 0.0880(18) Uani 1 1 d .
H10A H 0.9256 0.2787 0.3230 0.106 Uiso 1 1 calc R
C11 C 0.8450(6) 0.1942(5) 0.3786(2) 0.0870(18) Uani 1 1 d .
H11A H 0.9315 0.2084 0.3972 0.104 Uiso 1 1 calc R
C12 C 0.7223(6) 0.1300(4) 0.39611(17) 0.0671(14) Uani 1 1 d .
H12A H 0.7249 0.1014 0.4263 0.081 Uiso 1 1 calc R
C13 C 0.5968(5) 0.1091(4) 0.36825(15) 0.0461(11) Uani 1 1 d .
C14 C 0.4517(5) 0.0383(4) 0.37816(14) 0.0462(11) Uani 1 1 d .
C15 C 0.3560(6) 0.0633(4) 0.33333(16) 0.0531(12) Uani 1 1 d .
C16 C 0.2914(5) 0.1678(4) 0.42990(16) 0.0494(11) Uani 1 1 d .
C17 C 0.2896(6) 0.2610(4) 0.39904(17) 0.0640(13) Uani 1 1 d .
H17A H 0.3458 0.2544 0.3716 0.077 Uiso 1 1 calc R
C18 C 0.2079(7) 0.3635(4) 0.4073(2) 0.0765(16) Uani 1 1 d .
H18A H 0.2072 0.4237 0.3853 0.092 Uiso 1 1 calc R
C19 C 0.1279(7) 0.3759(5) 0.4480(2) 0.0772(16) Uani 1 1 d .
H19A H 0.0739 0.4452 0.4540 0.093 Uiso 1 1 calc R
C20 C 0.1274(6) 0.2870(5) 0.47959(19) 0.0689(14) Uani 1 1 d .
H20A H 0.0713 0.2956 0.5070 0.083 Uiso 1 1 calc R
C21 C 0.2092(5) 0.1836(4) 0.47165(16) 0.0560(12) Uani 1 1 d .
C22 C 0.2109(6) 0.0918(5) 0.50758(17) 0.0624(13) Uani 1 1 d .
C23 C 0.1278(9) 0.0374(6) 0.58301(19) 0.119(2) Uani 1 1 d .
H23A H 0.0640 0.0671 0.6077 0.179 Uiso 1 1 calc R
H23B H 0.2318 0.0261 0.5941 0.179 Uiso 1 1 calc R
H23C H 0.0868 -0.0365 0.5723 0.179 Uiso 1 1 calc R
C24 C 0.4897(5) -0.0960(4) 0.37728(15) 0.0483(11) Uani 1 1 d .
H24A H 0.5481 -0.1132 0.3489 0.058 Uiso 1 1 calc R
C25 C 0.3441(6) -0.1708(4) 0.37751(19) 0.0673(14) Uani 1 1 d .
H25A H 0.2952 -0.1649 0.4077 0.081 Uiso 1 1 calc R
H25B H 0.2720 -0.1399 0.3547 0.081 Uiso 1 1 calc R
C26 C 0.5877(6) -0.1341(4) 0.41893(18) 0.0602(13) Uani 1 1 d .
C27 C 0.8337(6) -0.1974(6) 0.44671(19) 0.0869(17) Uani 1 1 d U
H27A H 0.7707 -0.2459 0.4676 0.104 Uiso 1 1 calc R
C28 C 0.9515(7) -0.2738(7) 0.4230(3) 0.138(3) Uani 1 1 d U
H28A H 0.8999 -0.3386 0.4080 0.207 Uiso 1 1 calc R
H28B H 1.0238 -0.3036 0.4455 0.207 Uiso 1 1 calc R
H28C H 1.0063 -0.2282 0.4001 0.207 Uiso 1 1 calc R
C29 C 0.8996(13) -0.0977(8) 0.4728(4) 0.226(6) Uani 1 1 d U
H29A H 0.8174 -0.0551 0.4878 0.339 Uiso 1 1 calc R
H29B H 0.9534 -0.0461 0.4518 0.339 Uiso 1 1 calc R
H29C H 0.9708 -0.1268 0.4957 0.339 Uiso 1 1 calc R

loop_
_atom_site_aniso_label
_atom_site_aniso_U_11
_atom_site_aniso_U_22
_atom_site_aniso_U_33
_atom_site_aniso_U_23
_atom_site_aniso_U_13
_atom_site_aniso_U_12
Cl1 0.1495(16) 0.1119(13) 0.0900(11) 0.0261(9) 0.0371(11) -0.0343(12)
O1 0.105(3) 0.164(5) 0.071(3) 0.049(3) 0.029(2) 0.061(3)
O2 0.049(2) 0.094(3) 0.068(2) 0.0133(18) -0.0016(18) 0.005(2)
O3 0.145(5) 0.078(3) 0.286(7) -0.014(4) 0.056(5) -0.034(4)
O4 0.124(4) 0.066(3) 0.095(3) -0.003(2) 0.013(3) 0.019(3)
O5 0.125(3) 0.088(3) 0.078(3) 0.001(2) 0.043(3) 0.021(3)
O6 0.085(2) 0.077(3) 0.062(2) 0.0114(19) 0.0186(19) 0.014(2)
O7 0.063(2) 0.064(2) 0.104(3) 0.016(2) -0.029(2) -0.015(2)
N1 0.078(3) 0.048(3) 0.120(4) 0.011(3) 0.019(3) -0.013(3)
N2 0.075(3) 0.060(3) 0.046(2) 0.010(2) -0.007(2) -0.010(2)
N3 0.067(2) 0.047(2) 0.051(2) 0.0030(18) 0.015(2) 0.006(2)
C1 0.076(4) 0.126(6) 0.070(4) 0.003(4) -0.014(3) 0.006(4)
C2 0.073(5) 0.166(8) 0.099(5) 0.013(6) -0.021(4) 0.015(5)
C3 0.087(5) 0.133(7) 0.106(6) 0.045(5) 0.009(5) 0.010(5)
C4 0.132(6) 0.078(5) 0.117(5) 0.020(4) -0.016(5) 0.009(5)
C5 0.148(6) 0.065(4) 0.095(4) 0.017(4) -0.040(4) 0.005(4)
C6 0.075(4) 0.076(4) 0.055(3) 0.010(3) -0.003(3) -0.005(3)
C7 0.116(4) 0.077(4) 0.051(3) 0.003(3) -0.027(3) -0.020(4)
C8 0.061(3) 0.053(3) 0.052(3) -0.003(2) 0.007(3) -0.012(3)
C9 0.082(4) 0.069(4) 0.067(3) -0.002(3) 0.025(3) -0.018(3)
C10 0.071(4) 0.076(4) 0.117(5) -0.008(4) 0.016(4) -0.034(3)
C11 0.064(4) 0.087(5) 0.109(5) -0.007(4) -0.019(4) -0.028(3)
C12 0.064(3) 0.067(4) 0.070(3) -0.001(3) -0.011(3) -0.009(3)
C13 0.041(3) 0.044(3) 0.053(3) -0.006(2) 0.000(2) -0.009(2)
C14 0.049(3) 0.039(3) 0.050(3) -0.002(2) 0.003(2) -0.001(2)
C15 0.051(3) 0.043(3) 0.065(3) 0.003(2) -0.010(3) -0.003(2)
C16 0.048(3) 0.036(3) 0.064(3) -0.002(2) -0.001(2) -0.004(2)
C17 0.065(3) 0.049(3) 0.078(3) 0.004(3) 0.016(3) 0.003(3)
C18 0.077(4) 0.042(3) 0.110(5) 0.001(3) 0.004(4) 0.000(3)
C19 0.077(4) 0.050(4) 0.104(5) -0.021(3) 0.008(4) 0.010(3)
C20 0.068(3) 0.061(4) 0.078(4) -0.019(3) 0.004(3) 0.009(3)
C21 0.049(3) 0.053(3) 0.066(3) -0.008(3) 0.000(3) -0.005(3)
C22 0.055(3) 0.072(4) 0.060(3) -0.010(3) 0.011(3) 0.002(3)
C23 0.175(7) 0.113(5) 0.070(4) 0.017(4) 0.049(4) 0.031(5)
C24 0.046(3) 0.046(3) 0.053(3) 0.003(2) 0.003(2) 0.000(2)
C25 0.061(3) 0.043(3) 0.098(4) -0.003(3) 0.011(3) -0.002(3)
C26 0.062(3) 0.058(3) 0.060(3) 0.005(3) 0.004(3) 0.008(3)
C27 0.069(4) 0.106(5) 0.085(4) 0.020(3) -0.022(3) 0.005(3)
C28 0.086(5) 0.198(9) 0.132(6) 0.044(6) 0.007(4) 0.058(5)
C29 0.288(12) 0.124(6) 0.266(11) -0.017(7) -0.212(10) 0.028(8)

loop_
_atom_type_symbol
_atom_type_description
_atom_type_scat_dispersion_real
_atom_type_scat_dispersion_imag
_atom_type_scat_source
C C 0.0033 0.0016 'International Tables Vol C Tables 4.2.6.8 and 6.1.1.4'
H H 0.0000 0.0000 'International Tables Vol C Tables 4.2.6.8 and 6.1.1.4'
N N 0.0061 0.0033 'International Tables Vol C Tables 4.2.6.8 and 6.1.1.4'
O O 0.0106 0.0060 'International Tables Vol C Tables 4.2.6.8 and 6.1.1.4'
Cl Cl 0.1484 0.1585 'International Tables Vol C Tables 4.2.6.8 and 6.1.1.4'

loop_
_geom_angle_atom_site_label_1
_geom_angle_atom_site_label_2
_geom_angle_atom_site_label_3
_geom_angle
C26 O2 C27 117.5(4)
C22 O5 C23 116.7(4)
O3 N1 O4 121.1(5)
O3 N1 C25 116.9(5)
O4 N1 C25 121.5(5)
C15 N2 C8 111.5(4)
C15 N2 C7 119.6(4)
C8 N2 C7 128.9(4)
C16 N3 C14 125.7(4)
C16 N3 H3B 117.2
C14 N3 H3B 117.2
C6 C1 C2 121.0(6)
C6 C1 H1A 119.5
C2 C1 H1A 119.5
C3 C2 C1 120.5(7)
C3 C2 H2A 119.8
C1 C2 H2A 119.8
C2 C3 C4 120.6(8)
C2 C3 H3A 119.7
C4 C3 H3A 119.7
C3 C4 C5 119.4(7)
C3 C4 H4A 120.3
C5 C4 H4A 120.3
C6 C5 C4 120.5(6)
C6 C5 H5A 119.8
C4 C5 H5A 119.8
C1 C6 C5 117.9(6)
C1 C6 C7 119.0(5)
C5 C6 C7 123.0(5)
N2 C7 C6 114.8(4)
N2 C7 H7A 108.6
C6 C7 H7A 108.6
N2 C7 H7B 108.6
C6 C7 H7B 108.6
H7A C7 H7B 107.5
C9 C8 C13 119.2(5)
C9 C8 N2 131.8(5)
C13 C8 N2 109.0(4)
C10 C9 C8 119.3(5)
C10 C9 Cl1 117.7(5)
C8 C9 Cl1 123.1(5)
C11 C10 C9 121.0(5)
C11 C10 H10A 119.5
C9 C10 H10A 119.5
C10 C11 C12 120.6(5)
C10 C11 H11A 119.7
C12 C11 H11A 119.7
C13 C12 C11 118.9(5)
C13 C12 H12A 120.6
C11 C12 H12A 120.6
C12 C13 C8 120.9(4)
C12 C13 C14 129.4(4)
C8 C13 C14 109.7(4)
N3 C14 C13 117.5(3)
N3 C14 C24 108.7(3)
C13 C14 C24 110.1(3)
N3 C14 C15 113.2(3)
C13 C14 C15 100.6(3)
C24 C14 C15 106.0(3)
O7 C15 N2 125.7(4)
O7 C15 C14 125.7(4)
N2 C15 C14 108.4(4)
N3 C16 C17 122.2(4)
N3 C16 C21 121.3(4)
C17 C16 C21 116.6(4)
C18 C17 C16 122.7(5)
C18 C17 H17A 118.7
C16 C17 H17A 118.7
C19 C18 C17 119.4(5)
C19 C18 H18A 120.3
C17 C18 H18A 120.3
C20 C19 C18 120.0(5)
C20 C19 H19A 120.0
C18 C19 H19A 120.0
C19 C20 C21 121.0(5)
C19 C20 H20A 119.5
C21 C20 H20A 119.5
C20 C21 C16 120.3(4)
C20 C21 C22 119.2(5)
C16 C21 C22 120.5(4)
O6 C22 O5 121.1(5)
O6 C22 C21 126.2(5)
O5 C22 C21 112.7(5)
O5 C23 H23A 109.5
O5 C23 H23B 109.5
H23A C23 H23B 109.5
O5 C23 H23C 109.5
H23A C23 H23C 109.5
H23B C23 H23C 109.5
C25 C24 C26 107.1(4)
C25 C24 C14 112.0(4)
C26 C24 C14 112.3(4)
C25 C24 H24A 108.4
C26 C24 H24A 108.4
C14 C24 H24A 108.4
N1 C25 C24 113.1(4)
N1 C25 H25A 109.0
C24 C25 H25A 109.0
N1 C25 H25B 109.0
C24 C25 H25B 109.0
H25A C25 H25B 107.8
O1 C26 O2 124.3(5)
O1 C26 C24 121.6(5)
O2 C26 C24 114.1(4)
C29 C27 O2 108.1(5)
C29 C27 C28 114.6(7)
O2 C27 C28 106.1(5)
C29 C27 H27A 109.3
O2 C27 H27A 109.3
C28 C27 H27A 109.3
C27 C28 H28A 109.5
C27 C28 H28B 109.5
H28A C28 H28B 109.5
C27 C28 H28C 109.5
H28A C28 H28C 109.5
H28B C28 H28C 109.5
C27 C29 H29A 109.5
C27 C29 H29B 109.5
H29A C29 H29B 109.5
C27 C29 H29C 109.5
H29A C29 H29C 109.5
H29B C29 H29C 109.5

loop_
_geom_bond_atom_site_label_1
_geom_bond_atom_site_label_2
_geom_bond_distance
Cl1 C9 1.738(5)
O1 C26 1.186(5)
O2 C26 1.296(6)
O2 C27 1.480(6)
O3 N1 1.178(6)
O4 N1 1.180(5)
O5 C22 1.330(5)
O5 C23 1.454(6)
O6 C22 1.205(5)
O7 C15 1.222(5)
N1 C25 1.481(7)
N2 C15 1.354(5)
N2 C8 1.410(6)
N2 C7 1.483(5)
N3 C16 1.367(5)
N3 C14 1.452(5)
N3 H3B 0.8600
C1 C6 1.360(7)
C1 C2 1.387(9)
C1 H1A 0.9300
C2 C3 1.323(9)
C2 H2A 0.9300
C3 C4 1.354(9)
C3 H3A 0.9300
C4 C5 1.399(8)
C4 H4A 0.9300
C5 C6 1.370(7)
C5 H5A 0.9300
C6 C7 1.506(7)
C7 H7A 0.9700
C7 H7B 0.9700
C8 C9 1.383(6)
C8 C13 1.394(6)
C9 C10 1.370(7)
C10 C11 1.363(7)
C10 H10A 0.9300
C11 C12 1.379(7)
C11 H11A 0.9300
C12 C13 1.367(6)
C12 H12A 0.9300
C13 C14 1.512(6)
C14 C24 1.558(6)
C14 C15 1.559(6)
C16 C17 1.382(6)
C16 C21 1.407(6)
C17 C18 1.379(6)
C17 H17A 0.9300
C18 C19 1.367(7)
C18 H18A 0.9300
C19 C20 1.360(7)
C19 H19A 0.9300
C20 C21 1.387(6)
C20 H20A 0.9300
C21 C22 1.469(7)
C23 H23A 0.9600
C23 H23B 0.9600
C23 H23C 0.9600
C24 C25 1.514(6)
C24 C26 1.529(6)
C24 H24A 0.9800
C25 H25A 0.9700
C25 H25B 0.9700
C27 C29 1.471(9)
C27 C28 1.500(8)
C27 H27A 0.9800
C28 H28A 0.9600
C28 H28B 0.9600
C28 H28C 0.9600
C29 H29A 0.9600
C29 H29B 0.9600
C29 H29C 0.9600

loop_
_geom_torsion_atom_site_label_1
_geom_torsion_atom_site_label_2
_geom_torsion_atom_site_label_3
_geom_torsion_atom_site_label_4
_geom_torsion
C6 C1 C2 C3 -1.5(10)
C1 C2 C3 C4 2.9(11)
C2 C3 C4 C5 -1.0(10)
C3 C4 C5 C6 -2.3(10)
C2 C1 C6 C5 -1.8(8)
C2 C1 C6 C7 -178.1(6)
C4 C5 C6 C1 3.6(9)
C4 C5 C6 C7 179.8(5)
C15 N2 C7 C6 85.5(6)
C8 N2 C7 C6 -93.7(6)
C1 C6 C7 N2 -152.8(5)
C5 C6 C7 N2 31.0(8)
C15 N2 C8 C9 -174.0(5)
C7 N2 C8 C9 5.3(8)
C15 N2 C8 C13 3.9(5)
C7 N2 C8 C13 -176.8(4)
C13 C8 C9 C10 2.6(7)
N2 C8 C9 C10 -179.7(5)
C13 C8 C9 Cl1 -176.3(4)
N2 C8 C9 Cl1 1.5(8)
C8 C9 C10 C11 -2.8(9)
Cl1 C9 C10 C11 176.1(5)
C9 C10 C11 C12 1.3(9)
C10 C11 C12 C13 0.5(8)
C11 C12 C13 C8 -0.8(7)
C11 C12 C13 C14 177.4(5)
C9 C8 C13 C12 -0.8(7)
N2 C8 C13 C12 -179.0(4)
C9 C8 C13 C14 -179.3(4)
N2 C8 C13 C14 2.5(5)
C16 N3 C14 C13 66.2(5)
C16 N3 C14 C24 -168.0(4)
C16 N3 C14 C15 -50.5(5)
C12 C13 C14 N3 51.5(7)
C8 C13 C14 N3 -130.2(4)
C12 C13 C14 C24 -73.6(6)
C8 C13 C14 C24 104.7(4)
C12 C13 C14 C15 174.9(5)
C8 C13 C14 C15 -6.8(4)
C8 N2 C15 O7 175.7(5)
C7 N2 C15 O7 -3.7(7)
C8 N2 C15 C14 -8.4(5)
C7 N2 C15 C14 172.2(4)
N3 C14 C15 O7 -48.8(6)
C13 C14 C15 O7 -175.0(4)
C24 C14 C15 O7 70.4(6)
N3 C14 C15 N2 135.4(4)
C13 C14 C15 N2 9.1(4)
C24 C14 C15 N2 -105.5(4)
C14 N3 C16 C17 -1.1(7)
C14 N3 C16 C21 178.3(4)
N3 C16 C17 C18 177.2(4)
C21 C16 C17 C18 -2.2(7)
C16 C17 C18 C19 1.7(8)
C17 C18 C19 C20 -1.0(8)
C18 C19 C20 C21 1.0(8)
C19 C20 C21 C16 -1.7(8)
C19 C20 C21 C22 177.4(5)
N3 C16 C21 C20 -177.2(4)
C17 C16 C21 C20 2.2(7)
N3 C16 C21 C22 3.7(6)
C17 C16 C21 C22 -176.9(4)
C23 O5 C22 O6 2.1(8)
C23 O5 C22 C21 -178.2(5)
C20 C21 C22 O6 179.9(5)
C16 C21 C22 O6 -1.0(8)
C20 C21 C22 O5 0.2(7)
C16 C21 C22 O5 179.3(4)
N3 C14 C24 C25 61.3(5)
C13 C14 C24 C25 -168.7(4)
C15 C14 C24 C25 -60.8(5)
N3 C14 C24 C26 -59.3(5)
C13 C14 C24 C26 70.7(5)
C15 C14 C24 C26 178.6(4)
O3 N1 C25 C24 180.0(6)
O4 N1 C25 C24 -7.9(8)
C26 C24 C25 N1 -68.1(5)
C14 C24 C25 N1 168.3(4)
C27 O2 C26 O1 3.1(8)
C27 O2 C26 C24 -174.2(4)
C25 C24 C26 O1 -43.1(6)
C14 C24 C26 O1 80.3(6)
C25 C24 C26 O2 134.3(4)
C14 C24 C26 O2 -102.4(5)
C26 O2 C27 C29 -91.4(8)
C26 O2 C27 C28 145.2(5)
